data_7126979
loop_
_publ_author_name
'Song, Xueling'
'Peng, Chengdong'
'Xu, Xiaoxiang'
'Yin, Jinlin'
'Fei, Honghan'

_publ_section_title
;
 Efficient, broadband self-trapped white-light emission from
 haloplumbate-based metal-organic frameworks.
;
_journal_issue 69
_journal_name_full 'Chemical communications (Cambridge, England)'
_journal_page_first 10078
_journal_page_last 10081
_journal_paper_doi 10.1039/d0cc04473c
_journal_volume 56
_journal_year 2020
_chemical_absolute_configuration unk
_chemical_formula_moiety 'C6 H2 Br O4 Pb S, C2 H8 N'
_chemical_formula_sum 'C8 H10 Br N O4 Pb S'
_chemical_formula_weight 503.36
_space_group_crystal_system hexagonal
_space_group_IT_number 170
_space_group_name_Hall 'P 65'
_space_group_name_H-M_alt 'P 65'
_symmetry_Int_Tables_number 170
_atom_sites_solution_primary iterative
_audit_block_doi 10.5517/ccdc.csd.cc25kc7c
_audit_creation_date 2020-06-09
_audit_creation_method
;
Olex2 1.2
(compiled 2018.05.29 svn.r3508 for OlexSys, GUI svn.r5506)
;
_audit_update_record
;
2020-06-29 deposited with the CCDC.	2020-07-22 downloaded from the CCDC.
;
_cell_angle_alpha 90
_cell_angle_beta 90
_cell_angle_gamma 120
_cell_formula_units_Z 6
_cell_length_a 10.1079(9)
_cell_length_b 10.1079(9)
_cell_length_c 21.838(3)
_cell_measurement_reflns_used 9538
_cell_measurement_temperature 299(2)
_cell_measurement_theta_max 27.99
_cell_measurement_theta_min 2.98
_cell_volume 1932.3(4)
_computing_molecular_graphics 'Olex2 (Dolomanov et al., 2009)'
_computing_publication_material 'Olex2 (Dolomanov et al., 2009)'
_computing_structure_refinement 'olex2.refine (Bourhis et al., 2015)'
_computing_structure_solution 'olex2.solve (Bourhis et al., 2015)'
_diffrn_ambient_temperature 299.0
_diffrn_measured_fraction_theta_full 0.9716
_diffrn_measured_fraction_theta_max 0.9716
_diffrn_measurement_device_type 'Bruker APEX-III CMOS'
_diffrn_measurement_method '\f and \w scans'
_diffrn_radiation_type 'Mo K\a'
_diffrn_radiation_wavelength 0.71073
_diffrn_reflns_av_R_equivalents 0.0494
_diffrn_reflns_av_unetI/netI 0.0236
_diffrn_reflns_limit_h_max 13
_diffrn_reflns_limit_h_min -13
_diffrn_reflns_limit_k_max 13
_diffrn_reflns_limit_k_min -13
_diffrn_reflns_limit_l_max 28
_diffrn_reflns_limit_l_min -28
_diffrn_reflns_number 27306
_diffrn_reflns_theta_full 27.9868
_diffrn_reflns_theta_max 27.99
_diffrn_reflns_theta_min 2.51
_diffrn_standards_number 0
_exptl_absorpt_coefficient_mu 16.361
_exptl_absorpt_correction_T_max 0.7456
_exptl_absorpt_correction_T_min 0.4241
_exptl_absorpt_correction_type multi-scan
_exptl_absorpt_process_details
;
SADABS-2016/2 (Bruker,2016/2) was used for absorption correction.
wR2(int) was 0.1521 before and 0.0653 after correction.
The Ratio of minimum to maximum transmission is 0.5688.
The \l/2 correction factor is Not present.
;
_exptl_crystal_colour colourless
_exptl_crystal_density_diffrn 2.5953
_exptl_crystal_description block
_exptl_crystal_F_000 1362.0334
_exptl_crystal_size_max 0.35
_exptl_crystal_size_mid 0.21
_exptl_crystal_size_min 0.18
_refine_diff_density_max 0.5309
_refine_diff_density_min -1.2797
_refine_diff_density_rms 0.1557
_refine_ls_abs_structure_details 'Flack, H. D. (1983). Acta Cryst. A39, 876-881.'
_refine_ls_abs_structure_Flack 0.010(8)
_refine_ls_d_res_high 0.7573
_refine_ls_d_res_low 8.1252
_refine_ls_goodness_of_fit_ref 1.0330
_refine_ls_hydrogen_treatment constr
_refine_ls_matrix_type full
_refine_ls_number_constraints 27
_refine_ls_number_parameters 177
_refine_ls_number_reflns 3015
_refine_ls_number_restraints 37
_refine_ls_restrained_S_all 1.0265
_refine_ls_R_factor_all 0.0221
_refine_ls_R_factor_gt 0.0210
_refine_ls_shift/su_max 0.0003
_refine_ls_shift/su_mean 0.0000
_refine_ls_structure_factor_coef Fsqd
_refine_ls_weighting_details 'w=1/[\s^2^(Fo^2^)+(0.0365P)^2^+1.0478P] where P=(Fo^2^+2Fc^2^)/3'
_refine_ls_weighting_scheme calc
_refine_ls_wR_factor_gt 0.0533
_refine_ls_wR_factor_ref 0.0539
_reflns_Friedel_coverage 0.954
_reflns_limit_h_max 10
_reflns_limit_h_min -10
_reflns_limit_k_max 11
_reflns_limit_k_min -11
_reflns_limit_l_max 28
_reflns_limit_l_min -28
_reflns_number_gt 2926
_reflns_number_total 3015
_reflns_threshold_expression I>=2u(I)
_cod_data_source_file d0cc04473c2.cif
_cod_data_source_block 191115a_a
_cod_depositor_comments 'Adding full bibliography for 7126979--7126980.cif.'
_cod_original_cell_volume 1932.2(4)
_cod_original_sg_symbol_Hall ' P 65'
_cod_database_code 7126979
_olex2_refinement_description
;
1. Fixed Uiso
 At 1.2 times of:
  All C(H) groups, All N(H,H) groups
 At 1.5 times of:
  All C(H,H,H) groups
2. Restrained distances
 N1-C7 \\sim N1-C8 \\sim N1'-C7' \\sim N1'-C8'
 with sigma of 0.01
 C7-C8 \\sim C7'-C8'
 with sigma of 0.02
3. Rigid bond restraints
 N1, C7, C8, N1', C7', C8'
 with sigma for 1-2 distances of 0.01 and sigma for 1-3 distances of 0.01
4. Uiso/Uaniso restraints and constraints
N1 \\sim C7 \\sim C8 \\sim N1' \\sim C7' \\sim C8': within 2A with sigma of
0.01 and sigma for terminal atoms of 0.02
5. Others
 Sof(N1')=Sof(H1'a)=Sof(H1'b)=Sof(C7')=Sof(H7'a)=Sof(H7'b)=Sof(H7'c)=Sof(C8')=
 Sof(H8'a)=Sof(H8'b)=Sof(H8'c)=1-FVAR(1)
 Sof(N1)=Sof(H1a)=Sof(H1b)=Sof(C7)=Sof(H7a)=Sof(H7b)=Sof(H7c)=Sof(C8)=Sof(H8a)=
 Sof(H8b)=Sof(H8c)=FVAR(1)
6.a Secondary CH2 refined with riding coordinates:
 N1(H1a,H1b), N1'(H1'a,H1'b)
6.b Aromatic/amide H refined with riding coordinates:
 C3(H3), C4(H4)
6.c Idealised Me refined as rotating group:
 C7(H7a,H7b,H7c), C8(H8a,H8b,H8c), C7'(H7'a,H7'b,H7'c), C8'(H8'a,H8'b,H8'c)
;
_olex2_submission_special_instructions 'No special instructions were received'

loop_
_space_group_symop_id
_space_group_symop_operation_xyz
1 x,y,z
2 x-y,x,z+5/6
3 y,-x+y,z+1/6
4 -y,x-y,z+2/3
5 -x+y,-x,z+1/3
6 -x,-y,z+1/2

loop_
_atom_site_label
_atom_site_type_symbol
_atom_site_fract_x
_atom_site_fract_y
_atom_site_fract_z
_atom_site_U_iso_or_equiv
_atom_site_adp_type
_atom_site_occupancy
_atom_site_refinement_flags_posn
_atom_site_refinement_flags_adp
_atom_site_disorder_group
Pb1 Pb 1.163879(19) 1.05721(2) 0.578550(5) 0.02405(6) Uani 1.000000 . . .
S1 S 0.57694(15) 0.48846(14) 0.58222(6) 0.0343(3) Uani 1.000000 . . .
Br1 Br 1.20155(8) 1.23555(7) 0.69464(2) 0.04194(14) Uani 1.000000 . . .
C1 C 0.8167(7) 0.7355(7) 0.6424(3) 0.0331(12) Uani 1.000000 . . .
O1 O 0.9304(5) 0.8704(5) 0.6378(2) 0.0441(11) Uani 1.000000 . . .
C2 C 0.7139(6) 0.6785(6) 0.5886(3) 0.0295(11) Uani 1.000000 . . .
O2 O 0.7896(6) 0.6563(6) 0.6890(2) 0.0568(14) Uani 1.000000 . . .
C3 C 0.7140(7) 0.7601(7) 0.5386(3) 0.0408(14) Uani 1.000000 . . .
H3 H 0.7824(7) 0.8638(7) 0.5332(3) 0.0490(17) Uiso 1.000000 R . .
O3 O 0.3416(6) 0.4284(5) 0.4313(2) 0.0474(12) Uani 1.000000 . . .
O4 O 0.3382(5) 0.2580(5) 0.49717(19) 0.0354(9) Uani 1.000000 . . .
C4 C 0.5990(8) 0.6696(7) 0.4966(3) 0.0442(16) Uani 1.000000 . . .
H4 H 0.5806(8) 0.7081(7) 0.4609(3) 0.0530(19) Uiso 1.000000 R . .
C6 C 0.3905(6) 0.3937(6) 0.4783(3) 0.0303(11) Uani 1.000000 . . .
C5 C 0.5176(6) 0.5207(6) 0.5130(2) 0.0306(11) Uani 1.000000 . . .
N1 N 1.1253(18) 1.6024(16) 0.6340(5) 0.104(5) Uani 0.668(13) D U 1
H1a H 1.1424(18) 1.6537(16) 0.6695(5) 0.124(5) Uiso 0.668(13) R . 1
H1b H 1.1139(18) 1.6594(16) 0.6051(5) 0.124(5) Uiso 0.668(13) R . 1
C7 C 1.262(2) 1.603(3) 0.6198(7) 0.101(5) Uani 0.668(13) D U 1
H7a H 1.298(12) 1.65(2) 0.580(4) 0.151(8) Uiso 0.668(13) GR . 1
H7b H 1.338(7) 1.661(19) 0.650(5) 0.151(8) Uiso 0.668(13) GR . 1
H7c H 1.243(6) 1.500(3) 0.619(9) 0.151(8) Uiso 0.668(13) GR . 1
C8 C 0.983(2) 1.469(2) 0.6400(7) 0.107(6) Uani 0.668(13) D U 1
H8a H 0.925(9) 1.483(8) 0.672(6) 0.160(8) Uiso 0.668(13) GR . 1
H8b H 0.929(8) 1.448(11) 0.602(3) 0.160(8) Uiso 0.668(13) GR . 1
H8c H 0.998(2) 1.385(5) 0.651(8) 0.160(8) Uiso 0.668(13) GR . 1
N1' N 1.1175(15) 1.5500(16) 0.5868(5) 0.037(4) Uani 0.332(13) D U 2
H1'a H 1.1226(15) 1.6229(16) 0.5616(5) 0.045(4) Uiso 0.332(13) R . 2
H1'b H 1.0864(15) 1.4662(16) 0.5634(5) 0.045(4) Uiso 0.332(13) R . 2
C7' C 1.2687(19) 1.597(3) 0.6019(7) 0.037(4) Uani 0.332(13) D U 2
H7'a H 1.326(5) 1.706(3) 0.605(8) 0.056(6) Uiso 0.332(13) GR . 2
H7'b H 1.272(2) 1.552(17) 0.640(4) 0.056(6) Uiso 0.332(13) GR . 2
H7'c H 1.313(7) 1.565(18) 0.570(4) 0.056(6) Uiso 0.332(13) GR . 2
C8' C 0.995(2) 1.515(3) 0.6261(7) 0.048(5) Uani 0.332(13) D U 2
H8'a H 0.901(3) 1.46(2) 0.604(2) 0.072(7) Uiso 0.332(13) GR . 2
H8'b H 0.996(14) 1.45(2) 0.659(5) 0.072(7) Uiso 0.332(13) GR . 2
H8'c H 1.004(13) 1.608(3) 0.642(8) 0.072(7) Uiso 0.332(13) GR . 2

loop_
_atom_site_aniso_label
_atom_site_aniso_U_11
_atom_site_aniso_U_22
_atom_site_aniso_U_33
_atom_site_aniso_U_12
_atom_site_aniso_U_13
_atom_site_aniso_U_23
Pb1 0.02463(9) 0.02686(10) 0.02038(8) 0.01266(7) -0.00048(7) 0.00282(7)
S1 0.0322(6) 0.0214(6) 0.0367(7) 0.0039(5) -0.0097(6) 0.0036(6)
Br1 0.0441(3) 0.0356(3) 0.0388(3) 0.0145(3) -0.0032(3) -0.0068(3)
C1 0.026(3) 0.032(3) 0.034(3) 0.009(2) -0.004(2) -0.005(2)
O1 0.0238(19) 0.043(3) 0.043(3) -0.0004(18) -0.0083(19) -0.007(2)
C2 0.019(2) 0.023(2) 0.034(3) 0.0019(19) -0.006(2) -0.000(2)
O2 0.062(3) 0.038(3) 0.048(3) 0.008(2) -0.023(2) 0.004(2)
C3 0.033(3) 0.021(3) 0.050(4) 0.000(2) -0.013(3) 0.003(2)
O3 0.043(3) 0.036(2) 0.050(3) 0.009(2) -0.021(2) 0.0018(19)
O4 0.0303(19) 0.0228(19) 0.041(2) 0.0042(16) -0.0055(18) -0.0003(17)
C4 0.042(3) 0.028(3) 0.046(3) 0.004(3) -0.019(3) 0.006(3)
C6 0.023(2) 0.027(3) 0.035(3) 0.008(2) -0.005(2) 0.001(2)
C5 0.025(3) 0.024(3) 0.033(3) 0.004(2) -0.004(2) 0.001(2)
N1 0.139(12) 0.079(7) 0.103(9) 0.063(7) 0.014(8) -0.013(7)
C7 0.142(12) 0.064(8) 0.113(11) 0.064(8) 0.008(8) -0.012(7)
C8 0.151(13) 0.078(9) 0.106(11) 0.068(8) 0.021(9) -0.011(7)
N1' 0.049(7) 0.023(6) 0.046(7) 0.023(5) -0.002(5) -0.005(5)
C7' 0.051(8) 0.023(7) 0.050(9) 0.026(6) -0.003(6) -0.006(6)
C8' 0.061(9) 0.039(8) 0.053(9) 0.032(6) 0.009(6) -0.003(6)

loop_
_atom_type_symbol
_atom_type_scat_dispersion_real
_atom_type_scat_dispersion_imag
_atom_type_scat_Cromer_Mann_a1
_atom_type_scat_Cromer_Mann_a2
_atom_type_scat_Cromer_Mann_a3
_atom_type_scat_Cromer_Mann_a4
_atom_type_scat_Cromer_Mann_b1
_atom_type_scat_Cromer_Mann_b2
_atom_type_scat_Cromer_Mann_b3
_atom_type_scat_Cromer_Mann_b4
_atom_type_scat_Cromer_Mann_c
_atom_type_scat_source
_atom_type_scat_dispersion_source
C 0.00347 0.00161 2.31000 1.02000 1.58860 0.86500 20.84390 10.20750 0.56870 51.65120 0.215599998832 'International Tables Volume C Table 6.1.1.4 (pp. 500-502)' 'Henke, Gullikson and Davis, At. Data and Nucl. Data Tables, 1993, 54, 2'
H 0.00000 0.00000 0.49300 0.32291 0.14019 0.04081 10.51090 26.12570 3.14236 57.79970 0.0030380000826 'International Tables Volume C Table 6.1.1.4 (pp. 500-502)' 'Henke, Gullikson and Davis, At. Data and Nucl. Data Tables, 1993, 54, 2'
O 0.01158 0.00611 3.04850 2.28680 1.54630 0.86700 13.27710 5.70110 0.32390 32.90890 0.250800013542 'International Tables Volume C Table 6.1.1.4 (pp. 500-502)' 'Henke, Gullikson and Davis, At. Data and Nucl. Data Tables, 1993, 54, 2'
N 0.00653 0.00323 12.21260 3.13220 2.01250 1.16630 0.00570 9.89330 28.99750 0.58260 -11.5290002823 'International Tables Volume C Table 6.1.1.4 (pp. 500-502)' 'Henke, Gullikson and Davis, At. Data and Nucl. Data Tables, 1993, 54, 2'
Pb -3.20855 10.15388 31.06170 13.06370 18.44200 5.96960 0.69020 2.35760 8.61800 47.25790 13.4118003845 'International Tables Volume C Table 6.1.1.4 (pp. 500-502)' 'Henke, Gullikson and Davis, At. Data and Nucl. Data Tables, 1993, 54, 2'
S 0.12424 0.12443 6.90530 5.20340 1.43790 1.58630 1.46790 22.21510 0.25360 56.17200 0.866900026798 'International Tables Volume C Table 6.1.1.4 (pp. 500-502)' 'Henke, Gullikson and Davis, At. Data and Nucl. Data Tables, 1993, 54, 2'
Br -0.28346 2.55990 17.17890 5.23580 5.63770 3.98510 2.17230 16.57960 0.26090 41.43280 2.95569992065 'International Tables Volume C Table 6.1.1.4 (pp. 500-502)' 'Henke, Gullikson and Davis, At. Data and Nucl. Data Tables, 1993, 54, 2'

loop_
_geom_angle_atom_site_label_1
_geom_angle_atom_site_label_2
_geom_angle_atom_site_label_3
_geom_angle
_geom_angle_site_symmetry_1
_geom_angle_site_symmetry_3
_geom_angle_publ_flag
O1 Pb1 Br1 78.90(11) . . ?
O3 Pb1 Br1 88.79(12) 3_665 . ?
O3 Pb1 O1 122.14(15) 3_665 . ?
O4 Pb1 Br1 105.83(9) 1_665 . ?
O4 Pb1 O1 161.41(14) 1_665 . ?
O4 Pb1 O3 76.29(14) 1_665 3_665 ?
C5 S1 C2 91.2(3) . . ?
C2 C1 O1 115.9(5) . . ?
O2 C1 O1 123.1(5) . . ?
O2 C1 C2 121.0(5) . . ?
C1 O1 Pb1 147.9(4) . . ?
C1 C2 S1 120.9(4) . . ?
C3 C2 S1 111.5(4) . . ?
C3 C2 C1 127.5(5) . . ?
H3 C3 C2 123.9(3) . . ?
C4 C3 C2 112.2(5) . . ?
C4 C3 H3 123.9(3) . . ?
C6 O3 Pb1 97.5(3) . 2_544 ?
C6 O4 Pb1 144.9(4) . 1_445 ?
H4 C4 C3 123.3(3) . . ?
C5 C4 C3 113.4(6) . . ?
C5 C4 H4 123.3(4) . . ?
O4 C6 O3 123.8(5) . . ?
C5 C6 O3 117.5(5) . . ?
C5 C6 O4 118.7(5) . . ?
C4 C5 S1 111.6(4) . . ?
C6 C5 S1 121.1(4) . . ?
C6 C5 C4 127.3(5) . . ?
H1b N1 H1a 106.5 . . ?
C7 N1 H1a 106.4(9) . . ?
C7 N1 H1b 106.4(10) . . ?
C8 N1 H1a 106.4(8) . . ?
C8 N1 H1b 106.4(11) . . ?
C8 N1 C7 123.7(16) . . ?
H7a C7 N1 109.5 . . ?
H7b C7 N1 109.5 . . ?
H7b C7 H7a 109.5 . . ?
H7c C7 N1 109.5 . . ?
H7c C7 H7a 109.5 . . ?
H7c C7 H7b 109.5 . . ?
H8a C8 N1 109.5 . . ?
H8b C8 N1 109.5 . . ?
H8b C8 H8a 109.5 . . ?
H8c C8 N1 109.5 . . ?
H8c C8 H8a 109.5 . . ?
H8c C8 H8b 109.5 . . ?
H1'b N1' H1'a 105.9 . . ?
C7' N1' H1'a 105.2(11) . . ?
C7' N1' H1'b 105.2(10) . . ?
C8' N1' H1'a 105.2(11) . . ?
C8' N1' H1'b 105.2(11) . . ?
C8' N1' C7' 128.4(14) . . ?
H7'a C7' N1' 109.5 . . ?
H7'b C7' N1' 109.5 . . ?
H7'b C7' H7'a 109.5 . . ?
H7'c C7' N1' 109.5 . . ?
H7'c C7' H7'a 109.5 . . ?
H7'c C7' H7'b 109.5 . . ?
H8'a C8' N1' 109.5 . . ?
H8'b C8' N1' 109.5 . . ?
H8'b C8' H8'a 109.5 . . ?
H8'c C8' N1' 109.5 . . ?
H8'c C8' H8'a 109.5 . . ?
H8'c C8' H8'b 109.5 . . ?

loop_
_geom_bond_atom_site_label_1
_geom_bond_atom_site_label_2
_geom_bond_distance
_geom_bond_site_symmetry_2
_geom_bond_publ_flag
Pb1 Br1 3.0224(6) . ?
Pb1 O1 2.521(5) . ?
Pb1 O3 2.573(4) 3_665 ?
Pb1 O4 2.609(4) 1_665 ?
S1 C2 1.722(5) . ?
S1 C5 1.717(6) . ?
C1 O1 1.274(8) . ?
C1 C2 1.482(7) . ?
C1 O2 1.237(8) . ?
C2 C3 1.367(8) . ?
C3 H3 0.9300 . ?
C3 C4 1.403(8) . ?
O3 C6 1.263(7) . ?
O4 C6 1.268(7) . ?
C4 H4 0.9300 . ?
C4 C5 1.353(8) . ?
C6 C5 1.491(7) . ?
N1 H1a 0.9000 . ?
N1 H1b 0.9000 . ?
N1 C7 1.413(12) . ?
N1 C8 1.400(12) . ?
C7 H7a 0.9600 . ?
C7 H7b 0.9600 . ?
C7 H7c 0.9600 . ?
C8 H8a 0.9600 . ?
C8 H8b 0.9600 . ?
C8 H8c 0.9600 . ?
N1' H1'a 0.9000 . ?
N1' H1'b 0.9000 . ?
N1' C7' 1.395(12) . ?
N1' C8' 1.399(12) . ?
C7' H7'a 0.9600 . ?
C7' H7'b 0.9600 . ?
C7' H7'c 0.9600 . ?
C8' H8'a 0.9600 . ?
C8' H8'b 0.9600 . ?
C8' H8'c 0.9600 . ?

loop_
_restr_equal_distance_atom_site_label_1
_restr_equal_distance_atom_site_label_2
_restr_equal_distance_site_symmetry_2
_restr_equal_distance_class_id
N1 C7 1 1
N1 C8 1 1
C7 C8 1 2
N1' C7' 1 1
N1' C8' 1 1
C7' C8' 1 2

loop_
_restr_equal_distance_class_class_id
_restr_equal_distance_class_target_weight_param
_restr_equal_distance_class_average
_restr_equal_distance_class_esd
_restr_equal_distance_class_diff_max
1 0.0100 1.4016 0.0068 0.0112
2 0.0200 2.4979 0.0178 0.0178

loop_
_restr_U_rigid_atom_site_label_1
_restr_U_rigid_atom_site_label_2
_restr_U_rigid_target_weight_param
_restr_U_rigid_U_parallel
_restr_U_rigid_diff
N1 C7 0.0100 0.1175 -0.0002
N1 C8 0.0100 0.1213 -0.0067
C7 C8 0.0100 0.1405 -0.0040
N1' C7' 0.0100 0.0480 0.0006
N1' C8' 0.0100 0.0472 0.0013
C7' C8' 0.0100 0.0516 -0.0053

loop_
_restr_U_similar_atom_site_label_1
_restr_U_similar_atom_site_label_2
_restr_U_similar_weight_param
N1 C7 0.0100
N1 C8 0.0100
N1' C7' 0.0100
N1' C8' 0.0100
